data_2212735
loop_
_publ_author_name
'Chen, Shi-Kun'
'Li, Lin'
'Tian, Lei'
'Wu, Jie-Ying'

_publ_section_title
;
 2,2'-(Methylenedithio)bis(4,6-dimethylpyrimidine)
;
_journal_coeditor_code XU2193
_journal_issue 3
_journal_name_full 'Acta Crystallographica Section E'
_journal_page_first o1126
_journal_page_last o1127
_journal_paper_doi 10.1107/S1600536807004825
_journal_volume 63
_journal_year 2007
_chemical_formula_iupac 'C13 H16 N4 S2'
_chemical_formula_moiety 'C13 H16 N4 S2'
_chemical_formula_sum 'C13 H16 N4 S2'
_chemical_formula_weight 292.42
_chemical_name_systematic
;
2,2'-(Methylenedithio)bis(4,6-dimethylpyrimidine)
;
_space_group_IT_number 32
_symmetry_cell_setting orthorhombic
_symmetry_space_group_name_Hall 'P 2 -2ab'
_symmetry_space_group_name_H-M 'P b a 2'
_atom_sites_solution_hydrogens geom
_atom_sites_solution_primary direct
_atom_sites_solution_secondary difmap
_audit_creation_method SHELXL-97
_cell_angle_alpha 90.000
_cell_angle_beta 90.000
_cell_angle_gamma 90.000
_cell_formula_units_Z 2
_cell_length_a 12.030(5)
_cell_length_b 13.905(5)
_cell_length_c 4.371(2)
_cell_measurement_reflns_used 1861
_cell_measurement_temperature 293(2)
_cell_measurement_theta_max 26.4
_cell_measurement_theta_min 2.2
_cell_volume 731.2(5)
_computing_cell_refinement APEX2
_computing_data_collection 'APEX2 (Bruker, 2005)'
_computing_data_reduction APEX2
_computing_molecular_graphics 'SHELXTL (Bruker, 1997)'
_computing_publication_material 'WinGX (Farrugia, 1999)'
_computing_structure_refinement 'SHELXL97 (Sheldrick, 1997)'
_computing_structure_solution 'SIR97 (Altomare et al., 1999)'
_diffrn_ambient_temperature 293(2)
_diffrn_measured_fraction_theta_full 0.998
_diffrn_measured_fraction_theta_max 0.998
_diffrn_measurement_device_type 'Bruker APEX2 CCD area-detector'
_diffrn_measurement_method '\f and \w'
_diffrn_radiation_monochromator graphite
_diffrn_radiation_source 'fine-focus sealed tube'
_diffrn_radiation_type MoK\a
_diffrn_radiation_wavelength 0.71069
_diffrn_reflns_av_R_equivalents 0.022
_diffrn_reflns_av_sigmaI/netI 0.023
_diffrn_reflns_limit_h_max 15
_diffrn_reflns_limit_h_min -15
_diffrn_reflns_limit_k_max 18
_diffrn_reflns_limit_k_min -15
_diffrn_reflns_limit_l_max 5
_diffrn_reflns_limit_l_min -5
_diffrn_reflns_number 5050
_diffrn_reflns_theta_full 27.48
_diffrn_reflns_theta_max 27.5
_diffrn_reflns_theta_min 2.2
_diffrn_standards_interval_count 0
_diffrn_standards_interval_time 0
_diffrn_standards_number 0
_exptl_absorpt_coefficient_mu 0.356
_exptl_absorpt_correction_T_max 0.940
_exptl_absorpt_correction_T_min 0.850
_exptl_absorpt_correction_type multi-scan
_exptl_absorpt_process_details '(APEX2; Bruker, 2005)'
_exptl_crystal_colour colourless
_exptl_crystal_density_diffrn 1.328
_exptl_crystal_density_method 'not measured'
_exptl_crystal_description plate
_exptl_crystal_F_000 308
_exptl_crystal_size_max 0.44
_exptl_crystal_size_mid 0.35
_exptl_crystal_size_min 0.16
_refine_diff_density_max 0.187
_refine_diff_density_min -0.204
_refine_ls_abs_structure_details 'Flack (1983), 721 Friedel pairs'
_refine_ls_abs_structure_Flack 0.16(12)
_refine_ls_extinction_method none
_refine_ls_goodness_of_fit_ref 1.090
_refine_ls_hydrogen_treatment constr
_refine_ls_matrix_type full
_refine_ls_number_parameters 89
_refine_ls_number_reflns 1674
_refine_ls_number_restraints 1
_refine_ls_restrained_S_all 1.090
_refine_ls_R_factor_all 0.039
_refine_ls_R_factor_gt 0.032
_refine_ls_shift/su_max 0.013
_refine_ls_shift/su_mean 0.001
_refine_ls_structure_factor_coef Fsqd
_refine_ls_weighting_details 'calc w=1/[\s^2^(Fo^2^)+(0.053P)^2^] where P=(Fo^2^+2Fc^2^)/3'
_refine_ls_weighting_scheme calc
_refine_ls_wR_factor_gt 0.085
_refine_ls_wR_factor_ref 0.089
_reflns_number_gt 1438
_reflns_number_total 1674
_reflns_threshold_expression I>2\s(I)
_cod_data_source_file xu2193.cif
_cod_data_source_block I
_cod_database_code 2212735
_cod_database_fobs_code 2212735

loop_
_symmetry_equiv_pos_as_xyz
'x, y, z'
'-x, -y, z'
'-x+1/2, y+1/2, z'
'x+1/2, -y+1/2, z'

loop_
_atom_site_type_symbol
_atom_site_label
_atom_site_fract_x
_atom_site_fract_y
_atom_site_fract_z
_atom_site_U_iso_or_equiv
_atom_site_adp_type
_atom_site_calc_flag
_atom_site_refinement_flags
_atom_site_occupancy
S S1 0.53779(3) 0.60445(3) 0.6242(2) 0.04706(16) Uani d . 1
N N1 0.41417(12) 0.72578(11) 0.9199(4) 0.0446(4) Uani d . 1
C C2 0.40702(15) 0.64671(13) 0.7471(4) 0.0396(4) Uani d . 1
N N2 0.31630(12) 0.59965(10) 0.6624(5) 0.0452(4) Uani d . 1
C C5 0.21763(15) 0.71610(15) 0.9532(5) 0.0469(5) Uani d . 1
H H5 0.1509 0.7399 1.0293 0.056 Uiso calc R 1
C C6 0.21956(16) 0.63643(15) 0.7695(5) 0.0475(5) Uani d . 1
C C3 0.31801(16) 0.76044(14) 1.0231(5) 0.0448(5) Uani d . 1
C C1 0.5000 0.5000 0.4053(7) 0.0457(6) Uani d S 1
H H1A 0.5620 0.4832 0.2740 0.055 Uiso calc PR 0.50
H H1B 0.4380 0.5168 0.2740 0.055 Uiso calc PR 0.50
C C7 0.11511(17) 0.58544(17) 0.6694(8) 0.0680(8) Uani d . 1
H H7A 0.1182 0.5194 0.7328 0.102 Uiso calc R 1
H H7B 0.1089 0.5885 0.4507 0.102 Uiso calc R 1
H H7C 0.0517 0.6159 0.7610 0.102 Uiso calc R 1
C C4 0.32243(19) 0.84996(16) 1.2105(6) 0.0612(6) Uani d . 1
H H4A 0.3980 0.8628 1.2681 0.092 Uiso calc R 1
H H4B 0.2780 0.8418 1.3912 0.092 Uiso calc R 1
H H4C 0.2941 0.9029 1.0930 0.092 Uiso calc R 1

loop_
_atom_site_aniso_label
_atom_site_aniso_U_11
_atom_site_aniso_U_22
_atom_site_aniso_U_33
_atom_site_aniso_U_12
_atom_site_aniso_U_13
_atom_site_aniso_U_23
S1 0.0306(2) 0.0520(3) 0.0586(3) -0.00012(17) 0.0027(3) -0.0003(3)
N1 0.0366(8) 0.0460(8) 0.0512(9) -0.0024(7) -0.0004(7) 0.0040(8)
C2 0.0329(9) 0.0388(10) 0.0472(9) 0.0020(8) -0.0003(8) 0.0093(8)
N2 0.0330(8) 0.0449(8) 0.0576(12) 0.0013(6) -0.0010(9) 0.0039(8)
C5 0.0353(10) 0.0477(11) 0.0578(12) 0.0070(8) 0.0032(9) 0.0096(10)
C6 0.0316(10) 0.0499(11) 0.0609(12) 0.0010(8) -0.0035(9) 0.0131(10)
C3 0.0426(10) 0.0440(11) 0.0478(11) 0.0026(8) 0.0033(7) 0.0079(8)
C1 0.0399(13) 0.0556(16) 0.0416(14) 0.0035(13) 0.000 0.000
C7 0.0356(10) 0.0742(14) 0.094(2) -0.0062(9) -0.0071(13) -0.0094(17)
C4 0.0602(14) 0.0579(13) 0.0656(15) 0.0016(11) 0.0091(10) -0.0064(11)

loop_
_atom_type_symbol
_atom_type_description
_atom_type_scat_dispersion_real
_atom_type_scat_dispersion_imag
_atom_type_scat_source
C C 0.0033 0.0016 'International Tables Vol C Tables 4.2.6.8 and 6.1.1.4'
H H 0.0000 0.0000 'International Tables Vol C Tables 4.2.6.8 and 6.1.1.4'
N N 0.0061 0.0033 'International Tables Vol C Tables 4.2.6.8 and 6.1.1.4'
S S 0.1246 0.1234 'International Tables Vol C Tables 4.2.6.8 and 6.1.1.4'

loop_
_geom_angle_atom_site_label_1
_geom_angle_atom_site_label_2
_geom_angle_atom_site_label_3
_geom_angle_site_symmetry_1
_geom_angle_site_symmetry_3
_geom_angle
_geom_angle_publ_flag
C2 S1 C1 . . 101.88(7) yes
C3 N1 C2 . . 115.67(17) yes
N2 C2 N1 . . 128.10(18) yes
N2 C2 S1 . . 119.01(15) yes
N1 C2 S1 . . 112.89(14) yes
C2 N2 C6 . . 115.12(18) yes
C6 C5 C3 . . 118.25(19) ?
C6 C5 H5 . . 120.9 ?
C3 C5 H5 . . 120.9 ?
N2 C6 C5 . . 121.54(19) ?
N2 C6 C7 . . 116.0(2) ?
C5 C6 C7 . . 122.5(2) ?
N1 C3 C5 . . 121.31(19) ?
N1 C3 C4 . . 117.20(18) ?
C5 C3 C4 . . 121.47(19) ?
S1 C1 S1 . 2_665 115.68(18) ?
S1 C1 H1A . . 108.4 ?
S1 C1 H1A 2_665 . 108.4 ?
S1 C1 H1B . . 108.4 ?
S1 C1 H1B 2_665 . 108.4 ?
H1A C1 H1B . . 107.4 ?
C6 C7 H7A . . 109.5 ?
C6 C7 H7B . . 109.5 ?
H7A C7 H7B . . 109.5 ?
C6 C7 H7C . . 109.5 ?
H7A C7 H7C . . 109.5 ?
H7B C7 H7C . . 109.5 ?
C3 C4 H4A . . 109.5 ?
C3 C4 H4B . . 109.5 ?
H4A C4 H4B . . 109.5 ?
C3 C4 H4C . . 109.5 ?
H4A C4 H4C . . 109.5 ?
H4B C4 H4C . . 109.5 ?

loop_
_geom_bond_atom_site_label_1
_geom_bond_atom_site_label_2
_geom_bond_site_symmetry_2
_geom_bond_distance
_geom_bond_publ_flag
S1 C2 . 1.763(2) yes
S1 C1 . 1.7976(18) yes
N1 C3 . 1.332(2) yes
N1 C2 . 1.337(3) yes
C2 N2 . 1.325(2) yes
N2 C6 . 1.355(3) yes
C5 C6 . 1.368(3) ?
C5 C3 . 1.390(3) ?
C5 H5 . 0.9300 ?
C6 C7 . 1.508(3) ?
C3 C4 . 1.491(3) ?
C1 S1 2_665 1.7976(18) ?
C1 H1A . 0.9700 ?
C1 H1B . 0.9700 ?
C7 H7A . 0.9600 ?
C7 H7B . 0.9600 ?
C7 H7C . 0.9600 ?
C4 H4A . 0.9600 ?
C4 H4B . 0.9600 ?
C4 H4C . 0.9600 ?

loop_
_geom_torsion_atom_site_label_1
_geom_torsion_atom_site_label_2
_geom_torsion_atom_site_label_3
_geom_torsion_atom_site_label_4
_geom_torsion_site_symmetry_4
_geom_torsion
C3 N1 C2 N2 . 1.1(3)
C3 N1 C2 S1 . -179.16(14)
C1 S1 C2 N2 . -0.60(19)
C1 S1 C2 N1 . 179.66(14)
N1 C2 N2 C6 . -1.0(3)
S1 C2 N2 C6 . 179.35(14)
C2 N2 C6 C5 . -0.4(3)
C2 N2 C6 C7 . 178.5(2)
C3 C5 C6 N2 . 1.5(3)
C3 C5 C6 C7 . -177.4(2)
C2 N1 C3 C5 . 0.1(3)
C2 N1 C3 C4 . -178.58(17)
C6 C5 C3 N1 . -1.3(3)
C6 C5 C3 C4 . 177.32(18)
C2 S1 C1 S1 2_665 -76.37(7)
